data_2107536
loop_
_publ_author_name
'Teteruk, Jaroslav L.'
'Glinnemann, J\"urgen'
'Heyse, Winfried'
'Johansson, Kristoffer E.'
'van de Streek, Jacco'
'Schmidt, Martin U.'

_publ_section_title
;
 Local structure in the disordered solid solution of <i>cis</i>- and
 <i>trans</i>-perinones
;
_journal_coeditor_code BI5048
_journal_issue 3
_journal_name_full 'Acta Crystallographica Section B'
_journal_page_first 416
_journal_page_last 433
_journal_paper_doi 10.1107/S2052520616004972
_journal_volume 72
_journal_year 2016
_chemical_formula_moiety 'C26 H12 N4 O2'
_chemical_formula_sum 'C26 H12 N4 O2'
_chemical_formula_weight 412.40
_chemical_name_common perinone
_space_group_crystal_system monoclinic
_space_group_IT_number 14
_space_group_name_Hall '-P 2ybc'
_space_group_name_H-M_alt 'P 1 21/c 1'
_symmetry_space_group_name_Hall '-P 2ybc'
_symmetry_space_group_name_H-M 'P 1 21/c 1'
_atom_sites_solution_hydrogens geom
_atom_sites_solution_primary direct
_atom_sites_solution_secondary difmap
_audit_creation_method SHELXL-2013
_cell_angle_alpha 90
_cell_angle_beta 99.002(9)
_cell_angle_gamma 90
_cell_formula_units_Z 2
_cell_length_a 11.808(3)
_cell_length_b 4.8032(10)
_cell_length_c 16.246(4)
_cell_measurement_reflns_used 3946
_cell_measurement_temperature 293(2)
_cell_measurement_theta_max 49.471
_cell_measurement_theta_min 5.513
_cell_volume 910.1(4)
_computing_cell_refinement 'SAINT V6.45 (BRUKER AXS, 2003)'
_computing_data_collection 'SMART V5.628 (BRUKER AXS, 2001)'
_computing_data_reduction 'SAINT V6.45 (BRUKER AXS, 2003)'
_computing_molecular_graphics 'SHELXL-97 (Sheldrick, 1997)'
_computing_publication_material 'SHELXL-97 (Sheldrick, 1997)'
_computing_structure_refinement 'SHELXL-2013 (Sheldrick, 2013)'
_computing_structure_solution 'SHELXS-97 (Sheldrick, 1990)'
_diffrn_ambient_temperature 293(2)
_diffrn_detector_area_resol_mean 8.33
_diffrn_measured_fraction_theta_full 0.988
_diffrn_measured_fraction_theta_max 0.979
_diffrn_measurement_device_type 'Bruker AXS three circle goniometer'
_diffrn_measurement_method 'omega scan'
_diffrn_radiation_monochromator 'Incoatec Quazar Multilayer Mirror'
_diffrn_radiation_type CuK\a
_diffrn_radiation_wavelength 1.54178
_diffrn_reflns_av_R_equivalents 0.0367
_diffrn_reflns_limit_h_max 13
_diffrn_reflns_limit_h_min -14
_diffrn_reflns_limit_k_max 5
_diffrn_reflns_limit_k_min -5
_diffrn_reflns_limit_l_max 19
_diffrn_reflns_limit_l_min -19
_diffrn_reflns_number 9979
_diffrn_reflns_theta_full 67.679
_diffrn_reflns_theta_max 69.571
_diffrn_reflns_theta_min 3.790
_diffrn_standards_decay_% 0
_diffrn_standards_interval_count 0
_diffrn_standards_interval_time 0
_diffrn_standards_number 0
_exptl_absorpt_coefficient_mu 0.801
_exptl_absorpt_correction_T_max 0.7533
_exptl_absorpt_correction_T_min 0.6135
_exptl_absorpt_correction_type empirical
_exptl_absorpt_process_details '(G. M. Sheldrick. SADABS), 2008.)'
_exptl_crystal_colour brown
_exptl_crystal_density_diffrn 1.505
_exptl_crystal_density_method 'not measured'
_exptl_crystal_description plate
_exptl_crystal_F_000 424
_exptl_crystal_size_max 0.300
_exptl_crystal_size_mid 0.127
_exptl_crystal_size_min 0.020
_refine_diff_density_max 0.158
_refine_diff_density_min -0.110
_refine_ls_extinction_method none
_refine_ls_goodness_of_fit_ref 1.067
_refine_ls_hydrogen_treatment constr
_refine_ls_matrix_type full
_refine_ls_number_parameters 209
_refine_ls_number_reflns 1677
_refine_ls_number_restraints 24
_refine_ls_restrained_S_all 1.062
_refine_ls_R_factor_all 0.0649
_refine_ls_R_factor_gt 0.0478
_refine_ls_shift/su_max 0.000
_refine_ls_shift/su_mean 0.000
_refine_ls_structure_factor_coef Fsqd
_refine_ls_weighting_details 'w=1/[\s^2^(Fo^2^)+(0.0345P)^2^+0.4338P] where P=(Fo^2^+2Fc^2^)/3'
_refine_ls_weighting_scheme calc
_refine_ls_wR_factor_gt 0.1180
_refine_ls_wR_factor_ref 0.1278
_reflns_number_gt 1225
_reflns_number_total 1677
_reflns_threshold_expression 'I > 2\s(I)'
_cod_data_source_file bi5048sup1.cif
_cod_data_source_block solid_solution_293K_Cu
_cod_database_code 2107536
_shelx_space_group_comment
;
The symmetry employed for this shelxl refinement is uniquely defined
by the following loop, which should always be used as a source of
symmetry information in preference to the above space-group names.
They are only intended as comments.
;
_shelx_estimated_absorpt_t_min 0.795
_shelx_estimated_absorpt_t_max 0.984
_shelxl_version_number 2.013

loop_
_space_group_symop_operation_xyz
'x, y, z'
'-x, y+1/2, -z+1/2'
'-x, -y, -z'
'x, -y-1/2, z-1/2'

loop_
_atom_site_type_symbol
_atom_site_label
_atom_site_fract_x
_atom_site_fract_y
_atom_site_fract_z
_atom_site_U_iso_or_equiv
_atom_site_adp_type
_atom_site_calc_flag
_atom_site_occupancy
_atom_site_disorder_assembly
_atom_site_disorder_group
N N001 0.71361(19) 0.5051(4) 0.06401(14) 0.0801(7) Uani d 1 . .
C C001 0.6262(2) 0.9812(5) -0.11143(15) 0.0766(7) Uani d 1 . .
H H001 0.6822 0.9438 -0.1442 0.092 Uiso calc 1 . .
C C002 0.4591(2) 0.8221(5) 0.13789(15) 0.0776(7) Uani d 1 . .
H H002 0.4600 0.7314 0.1886 0.093 Uiso calc 1 . .
C C003 0.5420(2) 0.7614(4) 0.08927(14) 0.0659(6) Uani d 1 . .
C C004 0.54320(19) 0.8999(4) 0.01330(13) 0.0619(6) Uani d 1 . .
C C005 0.6277(2) 0.8431(4) -0.03718(14) 0.0666(6) Uani d 1 . .
C C006 0.7195(3) 0.6362(5) -0.01176(19) 0.0813(8) Uani d 1 . .
C C007 0.6326(2) 0.5548(4) 0.11513(16) 0.0756(7) Uani d 1 . .
C C200 0.7896(2) 0.3042(4) 0.10100(17) 0.0693(7) Uani d 1 . .
N N101 0.7884(16) 0.541(4) -0.0208(10) 0.063(4) Uani d 0.200(6) A 1
O O101 0.6038(14) 0.417(4) 0.2020(9) 0.094(5) Uani d 0.200(6) A 1
C C101 0.8404(11) 0.338(3) 0.0372(9) 0.078(4) Uani d 0.200(6) A 1
C C102 0.9404(15) 0.181(4) 0.0322(13) 0.106(5) Uani d 0.200(6) A 1
H H102 0.9836 0.2016 -0.0106 0.127 Uiso calc 0.200(6) A 1
C C103 0.968(3) -0.007(9) 0.097(2) 0.123(8) Uani d 0.200(6) A 1
H H103 1.0281 -0.1287 0.0934 0.148 Uiso calc 0.200(6) A 1
C C104 0.911(3) -0.032(8) 0.173(3) 0.114(10) Uani d 0.200(6) A 1
H H104 0.9409 -0.1371 0.2192 0.137 Uiso calc 0.200(6) A 1
C C105 0.8117(13) 0.111(3) 0.1683(12) 0.083(4) Uani d 0.200(6) A 1
H H105 0.7613 0.0855 0.2064 0.099 Uiso calc 0.200(6) A 1
N N201 0.6488(4) 0.4076(8) 0.1792(3) 0.0699(10) Uani d 0.800(6) A 2
O O201 0.7984(4) 0.5783(10) -0.0572(2) 0.0878(12) Uani d 0.800(6) A 2
C C201 0.7477(3) 0.2458(6) 0.1729(2) 0.0743(11) Uani d 0.800(6) A 2
C C202 0.8001(3) 0.0458(7) 0.2286(3) 0.0929(13) Uani d 0.800(6) A 2
H H202 0.7729 0.0069 0.2781 0.111 Uiso calc 0.800(6) A 2
C C203 0.8944(6) -0.0923(13) 0.2072(4) 0.108(2) Uani d 0.800(6) A 2
H H203 0.9290 -0.2333 0.2415 0.129 Uiso calc 0.800(6) A 2
C C204 0.9373(7) -0.0248(18) 0.1366(4) 0.101(2) Uani d 0.800(6) A 2
H H204 1.0026 -0.1170 0.1256 0.121 Uiso calc 0.800(6) A 2
C C205 0.8883(4) 0.1750(8) 0.0802(3) 0.0882(12) Uani d 0.800(6) A 2
H H205 0.9185 0.2201 0.0324 0.106 Uiso calc 0.800(6) A 2

loop_
_atom_site_aniso_label
_atom_site_aniso_U_11
_atom_site_aniso_U_22
_atom_site_aniso_U_33
_atom_site_aniso_U_12
_atom_site_aniso_U_13
_atom_site_aniso_U_23
N001 0.0893(15) 0.0481(11) 0.0891(15) 0.0095(10) -0.0295(12) -0.0151(11)
C001 0.0901(17) 0.0603(14) 0.0745(16) -0.0016(13) -0.0021(13) -0.0065(12)
C002 0.1032(18) 0.0560(14) 0.0650(14) -0.0053(13) -0.0140(13) 0.0030(11)
C003 0.0831(15) 0.0441(11) 0.0615(13) -0.0027(11) -0.0162(11) -0.0044(10)
C004 0.0774(14) 0.0386(10) 0.0597(13) -0.0043(10) -0.0203(11) -0.0062(9)
C005 0.0775(15) 0.0455(12) 0.0685(14) 0.0002(10) -0.0143(12) -0.0116(10)
C006 0.092(2) 0.0502(14) 0.088(2) 0.0008(14) -0.0277(16) -0.0121(13)
C007 0.0964(18) 0.0426(12) 0.0735(16) -0.0035(12) -0.0312(14) -0.0018(11)
C200 0.0779(15) 0.0411(11) 0.0775(16) 0.0017(11) -0.0238(13) -0.0034(11)
N101 0.055(6) 0.070(9) 0.069(10) 0.004(6) 0.029(8) -0.024(8)
O101 0.112(11) 0.100(8) 0.076(8) 0.027(8) 0.029(6) 0.042(6)
C101 0.066(7) 0.076(9) 0.080(8) 0.003(6) -0.023(5) -0.015(7)
C102 0.097(11) 0.093(11) 0.119(13) 0.035(9) -0.010(8) -0.027(10)
C103 0.123(18) 0.097(14) 0.13(2) 0.025(14) -0.026(12) -0.016(15)
C104 0.096(15) 0.051(13) 0.19(3) 0.022(11) -0.001(18) 0.04(2)
C105 0.078(8) 0.043(7) 0.108(10) -0.003(6) -0.045(7) 0.023(7)
N201 0.090(3) 0.0495(15) 0.062(2) -0.0071(19) -0.0145(17) 0.0082(15)
O201 0.094(2) 0.090(2) 0.080(3) 0.0190(16) 0.0145(19) -0.006(2)
C201 0.086(2) 0.0420(17) 0.080(2) -0.0069(17) -0.0324(17) 0.0043(15)
C202 0.103(3) 0.055(2) 0.103(3) -0.0087(18) -0.040(2) 0.0186(19)
C203 0.107(4) 0.052(3) 0.139(4) -0.001(3) -0.059(3) 0.016(3)
C204 0.096(6) 0.061(3) 0.125(7) 0.015(4) -0.051(4) -0.008(5)
C205 0.091(3) 0.065(2) 0.097(3) 0.012(2) -0.022(2) -0.012(2)

loop_
_atom_type_symbol
_atom_type_description
_atom_type_scat_dispersion_real
_atom_type_scat_dispersion_imag
_atom_type_scat_source
C C 0.0181 0.0091 'International Tables Vol C Tables 4.2.6.8 and 6.1.1.4'
H H 0.0000 0.0000 'International Tables Vol C Tables 4.2.6.8 and 6.1.1.4'
N N 0.0311 0.0180 'International Tables Vol C Tables 4.2.6.8 and 6.1.1.4'
O O 0.0492 0.0322 'International Tables Vol C Tables 4.2.6.8 and 6.1.1.4'

loop_
_geom_angle_atom_site_label_1
_geom_angle_atom_site_label_2
_geom_angle_atom_site_label_3
_geom_angle_site_symmetry_1
_geom_angle_site_symmetry_3
_geom_angle
C007 N001 C200 . . 108.7(2)
C007 N001 C006 . . 126.0(2)
C200 N001 C006 . . 125.3(3)
C005 C001 C002 . 3_675 120.4(3)
C005 C001 H001 . . 119.8
C002 C001 H001 3_675 . 119.8
C003 C002 C001 . 3_675 120.5(2)
C003 C002 H002 . . 119.8
C001 C002 H002 3_675 . 119.8
C002 C003 C004 . . 120.5(2)
C002 C003 C007 . . 121.8(2)
C004 C003 C007 . . 117.6(2)
C003 C004 C005 . . 121.6(2)
C003 C004 C004 . 3_675 118.9(3)
C005 C004 C004 . 3_675 119.5(3)
C001 C005 C004 . . 120.2(2)
C001 C005 C006 . . 118.5(3)
C004 C005 C006 . . 121.3(2)
N101 C006 N001 . . 94.6(11)
O201 C006 N001 . . 122.8(3)
N101 C006 C005 . . 150.9(11)
O201 C006 C005 . . 122.8(3)
N001 C006 C005 . . 114.4(3)
N201 C007 N001 . . 111.9(3)
N201 C007 C003 . . 129.1(3)
N001 C007 C003 . . 119.0(2)
N001 C007 O101 . . 134.7(6)
C003 C007 O101 . . 106.1(6)
C101 C200 N001 . . 85.1(6)
C201 C200 N001 . . 102.5(3)
C201 C200 C205 . . 122.6(3)
N001 C200 C205 . . 134.9(3)
C101 C200 C105 . . 130.3(10)
N001 C200 C105 . . 144.3(9)
C006 N101 C101 . . 120.6(15)
C200 C101 C102 . . 118.6(15)
C200 C101 N101 . . 114.3(12)
C102 C101 N101 . . 127.1(16)
C103 C102 C101 . . 114(2)
C103 C102 H102 . . 123.1
C101 C102 H102 . . 123.1
C102 C103 C104 . . 126(3)
C102 C103 H103 . . 116.8
C104 C103 H103 . . 116.8
C105 C104 C103 . . 114(3)
C105 C104 H104 . . 122.8
C103 C104 H104 . . 122.8
C104 C105 C200 . . 115(2)
C104 C105 H105 . . 122.4
C200 C105 H105 . . 122.4
C007 N201 C201 . . 105.7(4)
C200 C201 C202 . . 120.8(4)
C200 C201 N201 . . 111.2(3)
C202 C201 N201 . . 128.0(4)
C203 C202 C201 . . 117.2(4)
C203 C202 H202 . . 121.4
C201 C202 H202 . . 121.4
C204 C203 C202 . . 121.1(5)
C204 C203 H203 . . 119.4
C202 C203 H203 . . 119.4
C203 C204 C205 . . 123.2(7)
C203 C204 H204 . . 118.4
C205 C204 H204 . . 118.4
C204 C205 C200 . . 115.0(5)
C204 C205 H205 . . 122.5
C200 C205 H205 . . 122.5

loop_
_geom_bond_atom_site_label_1
_geom_bond_atom_site_label_2
_geom_bond_site_symmetry_2
_geom_bond_distance
N001 C007 . 1.383(3)
N001 C200 . 1.388(3)
N001 C006 . 1.394(4)
C001 C005 . 1.374(3)
C001 C002 3_675 1.399(3)
C001 H001 . 0.9300
C002 C003 . 1.382(3)
C002 C001 3_675 1.399(3)
C002 H002 . 0.9300
C003 C004 . 1.404(3)
C003 C007 . 1.471(3)
C004 C005 . 1.414(3)
C004 C004 3_675 1.419(4)
C005 C006 . 1.481(3)
C006 N101 . 0.963(18)
C006 O201 . 1.306(5)
C007 N201 . 1.248(5)
C007 O101 . 1.641(14)
C200 C101 . 1.286(15)
C200 C201 . 1.367(4)
C200 C205 . 1.408(5)
C200 C105 . 1.427(15)
N101 C101 . 1.43(3)
C101 C102 . 1.41(2)
C102 C103 . 1.39(4)
C102 H102 . 0.9300
C103 C104 . 1.50(4)
C103 H103 . 0.9300
C104 C105 . 1.35(4)
C104 H104 . 0.9300
C105 H105 . 0.9300
N201 C201 . 1.420(6)
C201 C202 . 1.397(5)
C202 C203 . 1.387(7)
C202 H202 . 0.9300
C203 C204 . 1.363(8)
C203 H203 . 0.9300
C204 C205 . 1.389(7)
C204 H204 . 0.9300
C205 H205 . 0.9300

loop_
_geom_torsion_atom_site_label_1
_geom_torsion_atom_site_label_2
_geom_torsion_atom_site_label_3
_geom_torsion_atom_site_label_4
_geom_torsion_site_symmetry_1
_geom_torsion_site_symmetry_4
_geom_torsion
C001 C002 C003 C004 3_675 . 1.2(3)
C001 C002 C003 C007 3_675 . -179.72(19)
C002 C003 C004 C005 . . 179.48(19)
C007 C003 C004 C005 . . 0.3(3)
C002 C003 C004 C004 . 3_675 -0.9(3)
C007 C003 C004 C004 . 3_675 179.9(2)
C002 C001 C005 C004 3_675 . -0.3(3)
C002 C001 C005 C006 3_675 . 179.90(19)
C003 C004 C005 C001 . . 179.70(19)
C004 C004 C005 C001 3_675 . 0.1(3)
C003 C004 C005 C006 . . -0.6(3)
C004 C004 C005 C006 3_675 . 179.9(2)
C007 N001 C006 N101 . . 177.7(11)
C200 N001 C006 N101 . . -1.5(11)
C007 N001 C006 O201 . . -179.7(3)
C200 N001 C006 O201 . . 1.1(4)
C007 N001 C006 C005 . . -0.8(3)
C200 N001 C006 C005 . . 180.00(18)
C001 C005 C006 N101 . . 4(2)
C004 C005 C006 N101 . . -176(2)
C001 C005 C006 O201 . . -0.6(4)
C004 C005 C006 O201 . . 179.6(3)
C001 C005 C006 N001 . . -179.52(19)
C004 C005 C006 N001 . . 0.7(3)
C200 N001 C007 N201 . . -0.4(3)
C006 N001 C007 N201 . . -179.7(2)
C200 N001 C007 C003 . . 179.95(17)
C006 N001 C007 C003 . . 0.6(3)
C200 N001 C007 O101 . . -5.1(9)
C006 N001 C007 O101 . . 175.6(9)
C002 C003 C007 N201 . . 0.9(4)
C004 C003 C007 N201 . . -180.0(3)
C002 C003 C007 N001 . . -179.5(2)
C004 C003 C007 N001 . . -0.4(3)
C002 C003 C007 O101 . . 4.3(7)
C004 C003 C007 O101 . . -176.6(7)
C007 N001 C200 C101 . . -178.9(5)
C006 N001 C200 C101 . . 0.4(6)
C007 N001 C200 C201 . . 0.2(2)
C006 N001 C200 C201 . . 179.6(2)
C007 N001 C200 C205 . . -178.7(3)
C006 N001 C200 C205 . . 0.7(4)
C007 N001 C200 C105 . . 7.6(9)
C006 N001 C200 C105 . . -173.1(9)
O201 C006 N101 C101 . . -174(4)
N001 C006 N101 C101 . . 1.8(17)
C005 C006 N101 C101 . . 178.9(8)
N001 C200 C101 C102 . . 179.1(12)
C205 C200 C101 C102 . . -0.7(10)
C105 C200 C101 C102 . . -5.9(16)
N001 C200 C101 N101 . . 0.6(11)
C205 C200 C101 N101 . . -179.2(14)
C105 C200 C101 N101 . . 175.6(11)
C006 N101 C101 C200 . . -2(2)
C006 N101 C101 C102 . . 179.6(16)
C200 C101 C102 C103 . . 3(3)
N101 C101 C102 C103 . . -178(3)
C101 C102 C103 C104 . . -7(6)
C102 C103 C104 C105 . . 12(8)
C103 C104 C105 C200 . . -12(5)
C101 C200 C105 C104 . . 11(3)
C201 C200 C105 C104 . . -167(3)
N001 C200 C105 C104 . . -178(2)
C205 C200 C105 C104 . . 7(2)
N001 C007 N201 C201 . . 0.3(3)
C003 C007 N201 C201 . . 179.9(2)
O101 C007 N201 C201 . . 172(2)
N001 C200 C201 C202 . . 179.0(2)
C205 C200 C201 C202 . . -1.9(4)
C105 C200 C201 C202 . . 5.4(7)
N001 C200 C201 N201 . . -0.1(3)
C205 C200 C201 N201 . . 179.0(3)
C105 C200 C201 N201 . . -173.7(8)
C007 N201 C201 C200 . . -0.2(3)
C007 N201 C201 C202 . . -179.2(3)
C200 C201 C202 C203 . . -1.0(5)
N201 C201 C202 C203 . . 177.9(4)
C201 C202 C203 C204 . . 3.2(9)
C202 C203 C204 C205 . . -2.6(13)
C203 C204 C205 C200 . . -0.3(11)
C101 C200 C205 C204 . . -178.4(9)
C201 C200 C205 C204 . . 2.5(6)
N001 C200 C205 C204 . . -178.7(5)
C105 C200 C205 C204 . . -2.4(7)

_cod_database_fobs_code 2107536
